data_7011282
loop_
_publ_author_name
'Daniel L. Reger'
'Radu F. Semeniuc'
'Mark D. Smith'

_publ_section_title
;
 Supramolecular structure of {C6H2[CH2OCH2C(pz)3]4[Mn(CO)3]4}(BF4)4
 based on tetrametallic organometallic building blocks constructed from
 a multitopic tris(pyrazolyl)methane ligand
;
_journal_issue 4
_journal_name_full 'J. Chem. Soc., Dalton Trans.'
_journal_page_first 476
_journal_page_last 477
_journal_paper_doi 10.1039/b110095e
_journal_year 2002
_chemical_formula_moiety
; 
{C54H54N24O4[Mn(CO)3]4} {BF4}4 (CH3CN)6 (Et2O)2 
;
_chemical_formula_sum 'C86 H92 B4 F16 Mn4 N30 O18'
_chemical_formula_weight 2400.90
_space_group_IT_number 14
_symmetry_cell_setting monoclinic
_symmetry_space_group_name_Hall '-P 2ybc'
_symmetry_space_group_name_H-M 'P 1 21/c 1'
_atom_sites_solution_hydrogens geom
_atom_sites_solution_primary direct
_atom_sites_solution_secondary difmap
_audit_creation_method SHELXL-97
_cell_angle_alpha 90.00
_cell_angle_beta 99.538(2)
_cell_angle_gamma 90.00
_cell_formula_units_Z 2
_cell_length_a 11.8441(9)
_cell_length_b 17.6246(13)
_cell_length_c 25.6874(19)
_cell_measurement_reflns_used 6214
_cell_measurement_temperature 173(2)
_cell_measurement_theta_max 26.310
_cell_measurement_theta_min 2.311
_cell_volume 5288.1(7)
_computing_cell_refinement 'SAINT+ NT V6.02a (Bruker, 1998)'
_computing_data_collection 'SMART NT V5.619 (Bruker, 2000)'
_computing_data_reduction 'SAINT+ NT V6.02a'
_computing_molecular_graphics 'SHELXTL V5.1 (Sheldrick, 1997)'
_computing_publication_material 'SHELXTL V5.1'
_computing_structure_refinement 'SHELXL-97 (Sheldrick, 1997)'
_computing_structure_solution 'SHELXS-97 (Sheldrick, 1990)'
_diffrn_ambient_temperature 173(2)
_diffrn_measured_fraction_theta_full 0.999
_diffrn_measured_fraction_theta_max 0.999
_diffrn_measurement_device_type 'Bruker SMART APEX CCD diffractometer'
_diffrn_measurement_method 'omega scans'
_diffrn_radiation_monochromator graphite
_diffrn_radiation_source 'sealed tube'
_diffrn_radiation_type MoK\a
_diffrn_radiation_wavelength 0.71073
_diffrn_reflns_av_R_equivalents 0.0395
_diffrn_reflns_av_sigmaI/netI 0.0444
_diffrn_reflns_limit_h_max 14
_diffrn_reflns_limit_h_min -12
_diffrn_reflns_limit_k_max 21
_diffrn_reflns_limit_k_min -22
_diffrn_reflns_limit_l_max 32
_diffrn_reflns_limit_l_min -31
_diffrn_reflns_number 34997
_diffrn_reflns_theta_full 26.40
_diffrn_reflns_theta_max 26.40
_diffrn_reflns_theta_min 1.41
_diffrn_standards_decay_% 0
_exptl_absorpt_coefficient_mu 0.573
_exptl_absorpt_correction_T_max 0.9280
_exptl_absorpt_correction_T_min 0.7920
_exptl_absorpt_correction_type multi-scan
_exptl_absorpt_process_details '(SADABS, Bruker, 1997)'
_exptl_crystal_colour yellow
_exptl_crystal_density_diffrn 1.508
_exptl_crystal_density_method 'not measured'
_exptl_crystal_description block
_exptl_crystal_F_000 2452
_exptl_crystal_size_max 0.40
_exptl_crystal_size_mid 0.24
_exptl_crystal_size_min 0.20
_refine_diff_density_max 0.908
_refine_diff_density_min -0.524
_refine_diff_density_rms 0.095
_refine_ls_extinction_method none
_refine_ls_goodness_of_fit_ref 1.042
_refine_ls_hydrogen_treatment mixed
_refine_ls_matrix_type full
_refine_ls_number_parameters 712
_refine_ls_number_reflns 10830
_refine_ls_number_restraints 6
_refine_ls_restrained_S_all 1.052
_refine_ls_R_factor_all 0.0938
_refine_ls_R_factor_gt 0.0688
_refine_ls_shift/su_max 0.000
_refine_ls_shift/su_mean 0.000
_refine_ls_structure_factor_coef Fsqd
_refine_ls_weighting_details 'calc w==1/[\s^2^(Fo^2^)+(0.1418P)^2^+0.0000P] where P==(Fo^2^+2Fc^2^)/3'
_refine_ls_weighting_scheme calc
_refine_ls_wR_factor_gt 0.2000
_refine_ls_wR_factor_ref 0.2164
_reflns_number_gt 7517
_reflns_number_total 10830
_reflns_threshold_expression >2sigma(I)
_cod_data_source_file b110095e.txt
_cod_data_source_block mn1245s
_cod_original_sg_symbol_H-M 'P 21/c'
_cod_database_code 7011282

loop_
_symmetry_equiv_pos_as_xyz
'x, y, z'
'-x, y+1/2, -z+1/2'
'-x, -y, -z'
'x, -y-1/2, z-1/2'

loop_
_atom_site_label
_atom_site_type_symbol
_atom_site_fract_x
_atom_site_fract_y
_atom_site_fract_z
_atom_site_U_iso_or_equiv
_atom_site_adp_type
_atom_site_occupancy
_atom_site_symmetry_multiplicity
_atom_site_calc_flag
_atom_site_refinement_flags
_atom_site_disorder_assembly
_atom_site_disorder_group
Mn1 Mn 0.25742(5) 0.41642(3) 0.43919(2) 0.03809(19) Uani 1 1 d . . .
Mn2 Mn 0.28356(5) 0.36051(3) 0.70815(2) 0.03900(19) Uani 1 1 d . . .
C1 C 0.2087(3) 0.2403(2) 0.43636(13) 0.0324(8) Uani 1 1 d . . .
C2 C 0.2662(3) 0.1890(2) 0.67231(13) 0.0317(7) Uani 1 1 d . . .
C11 C 0.0849(4) 0.2439(3) 0.34517(16) 0.0488(10) Uani 1 1 d . . .
H11 H 0.0632 0.1921 0.3406 0.059 Uiso 1 1 calc R . .
C12 C 0.0550(5) 0.3014(3) 0.31058(17) 0.0623(13) Uani 1 1 d . . .
H12 H 0.0085 0.2977 0.2768 0.075 Uiso 1 1 calc R . .
C13 C 0.1057(5) 0.3673(3) 0.33415(17) 0.0577(12) Uani 1 1 d . . .
H13 H 0.0987 0.4163 0.3186 0.069 Uiso 1 1 calc R . .
C21 C 0.1060(3) 0.2448(2) 0.51691(14) 0.0349(8) Uani 1 1 d . . .
H21 H 0.0856 0.1930 0.5197 0.042 Uiso 1 1 calc R . .
C22 C 0.0823(3) 0.3027(2) 0.54819(15) 0.0410(9) Uani 1 1 d . . .
H22 H 0.0428 0.2994 0.5774 0.049 Uiso 1 1 calc R . .
C23 C 0.1266(3) 0.3669(2) 0.52934(14) 0.0374(8) Uani 1 1 d . . .
H23 H 0.1218 0.4161 0.5440 0.045 Uiso 1 1 calc R . .
C31 C 0.4188(3) 0.2054(2) 0.44012(15) 0.0392(9) Uani 1 1 d . . .
H31 H 0.4138 0.1516 0.4376 0.047 Uiso 1 1 calc R . .
C32 C 0.5156(4) 0.2486(2) 0.44289(16) 0.0444(9) Uani 1 1 d . . .
H32 H 0.5914 0.2308 0.4429 0.053 Uiso 1 1 calc R . .
C33 C 0.4810(3) 0.3235(2) 0.44561(15) 0.0399(9) Uani 1 1 d . . .
H33 H 0.5312 0.3659 0.4480 0.048 Uiso 1 1 calc R . .
C41 C 0.3710(3) 0.2116(2) 0.59469(14) 0.0382(8) Uani 1 1 d . . .
H41 H 0.3722 0.1615 0.5812 0.046 Uiso 1 1 calc R . .
C42 C 0.4184(4) 0.2745(3) 0.57609(15) 0.0460(10) Uani 1 1 d . . .
H42 H 0.4587 0.2772 0.5471 0.055 Uiso 1 1 calc R . .
C43 C 0.3953(3) 0.3342(2) 0.60841(14) 0.0422(9) Uani 1 1 d . . .
H43 H 0.4182 0.3853 0.6047 0.051 Uiso 1 1 calc R . .
C51 C 0.0481(3) 0.1866(2) 0.66339(14) 0.0360(8) Uani 1 1 d . . .
H51 H 0.0330 0.1354 0.6529 0.043 Uiso 1 1 calc R . .
C52 C -0.0310(3) 0.2396(2) 0.67116(15) 0.0423(9) Uani 1 1 d . . .
H52 H -0.1116 0.2332 0.6672 0.051 Uiso 1 1 calc R . .
C53 C 0.0318(3) 0.3054(2) 0.68620(15) 0.0397(9) Uani 1 1 d . . .
H53 H -0.0010 0.3523 0.6941 0.048 Uiso 1 1 calc R . .
C61 C 0.3822(4) 0.1403(3) 0.75868(16) 0.0475(10) Uani 1 1 d . . .
H61 H 0.3803 0.0871 0.7523 0.057 Uiso 1 1 calc R . .
C62 C 0.4348(4) 0.1769(3) 0.80338(17) 0.0551(12) Uani 1 1 d . . .
H62 H 0.4770 0.1543 0.8341 0.066 Uiso 1 1 calc R . .
C63 C 0.4140(4) 0.2540(3) 0.79454(15) 0.0492(10) Uani 1 1 d . . .
H63 H 0.4410 0.2931 0.8190 0.059 Uiso 1 1 calc R . .
C71 C 0.1843(3) 0.1549(2) 0.43503(14) 0.0363(8) Uani 1 1 d . . .
H71A H 0.1010 0.1458 0.4317 0.044 Uiso 1 1 calc R . .
H71B H 0.2117 0.1315 0.4044 0.044 Uiso 1 1 calc R . .
C72 C 0.2300(3) 0.0412(2) 0.48361(16) 0.0378(8) Uani 1 1 d . . .
H72A H 0.2888 0.0200 0.5117 0.045 Uiso 1 1 calc R . .
H72B H 0.2429 0.0197 0.4495 0.045 Uiso 1 1 calc R . .
C73 C 0.1118(3) 0.01817(18) 0.49372(14) 0.0317(7) Uani 1 1 d . . .
C74 C 0.0854(3) 0.01185(18) 0.54413(14) 0.0313(7) Uani 1 1 d . . .
C75 C 0.0268(3) 0.00655(19) 0.45020(14) 0.0340(8) Uani 1 1 d . . .
H75 H 0.0454 0.0112 0.4158 0.041 Uiso 1 1 calc R . .
C76 C 0.1733(3) 0.0199(2) 0.59302(15) 0.0363(8) Uani 1 1 d . . .
H76A H 0.1466 -0.0062 0.6229 0.044 Uiso 1 1 calc R . .
H76B H 0.2460 -0.0040 0.5874 0.044 Uiso 1 1 calc R . .
C77 C 0.2599(3) 0.1061(2) 0.65653(14) 0.0364(8) Uani 1 1 d . . .
H77A H 0.3379 0.0862 0.6561 0.044 Uiso 1 1 calc R . .
H77B H 0.2251 0.0763 0.6825 0.044 Uiso 1 1 calc R . .
C81 C 0.3400(4) 0.4671(2) 0.49439(18) 0.0474(10) Uani 1 1 d . . .
C82 C 0.3354(4) 0.4660(3) 0.39345(18) 0.0544(11) Uani 1 1 d . . .
C83 C 0.1490(4) 0.4898(2) 0.43207(18) 0.0498(10) Uani 1 1 d . . .
C91 C 0.2358(4) 0.3957(2) 0.76823(17) 0.0468(10) Uani 1 1 d . . .
C92 C 0.4146(4) 0.4166(3) 0.72275(17) 0.0552(12) Uani 1 1 d . . .
C93 C 0.2131(4) 0.4383(3) 0.66971(18) 0.0518(11) Uani 1 1 d . . .
N11 N 0.1646(3) 0.35138(18) 0.38107(12) 0.0413(8) Uani 1 1 d . . .
N12 N 0.1518(3) 0.27505(17) 0.38759(12) 0.0365(7) Uani 1 1 d . . .
N21 N 0.1772(3) 0.35179(17) 0.48787(11) 0.0334(7) Uani 1 1 d . . .
N22 N 0.1652(2) 0.27581(16) 0.48051(11) 0.0308(6) Uani 1 1 d . . .
N31 N 0.3697(3) 0.32827(17) 0.44451(12) 0.0355(7) Uani 1 1 d . . .
N32 N 0.3309(3) 0.25496(17) 0.44175(12) 0.0342(7) Uani 1 1 d . . .
N41 N 0.3373(3) 0.30998(18) 0.64499(12) 0.0370(7) Uani 1 1 d . . .
N42 N 0.3219(3) 0.23437(17) 0.63616(11) 0.0328(7) Uani 1 1 d . . .
N51 N 0.1523(3) 0.22039(16) 0.67336(11) 0.0316(6) Uani 1 1 d . . .
N52 N 0.1429(3) 0.29395(17) 0.68807(12) 0.0361(7) Uani 1 1 d . . .
N61 N 0.3333(3) 0.19568(18) 0.72530(11) 0.0358(7) Uani 1 1 d . . .
N62 N 0.3514(3) 0.26560(18) 0.74728(11) 0.0371(7) Uani 1 1 d . . .
O1 O 0.2419(2) 0.12283(14) 0.48236(10) 0.0364(6) Uani 1 1 d . . .
O2 O 0.1923(2) 0.09860(13) 0.60536(10) 0.0353(6) Uani 1 1 d . . .
O81 O 0.3887(3) 0.49807(17) 0.52914(13) 0.0560(8) Uani 1 1 d . . .
O82 O 0.3887(4) 0.4951(2) 0.36728(16) 0.0817(12) Uani 1 1 d . . .
O83 O 0.0813(3) 0.53569(18) 0.42750(15) 0.0651(9) Uani 1 1 d . . .
O91 O 0.2095(3) 0.4146(2) 0.80615(13) 0.0645(9) Uani 1 1 d . . .
O92 O 0.4938(3) 0.4519(2) 0.73058(15) 0.0819(12) Uani 1 1 d . . .
O93 O 0.1684(4) 0.48535(19) 0.64479(15) 0.0745(11) Uani 1 1 d . . .
B1 B 0.0624(9) 0.5282(4) 0.2297(3) 0.096(3) Uani 1 1 d . . .
B2 B 0.5028(5) 0.0257(4) 0.3930(3) 0.0645(16) Uani 1 1 d . . .
F1 F 0.1770(4) 0.5063(3) 0.24201(16) 0.1335(19) Uani 1 1 d . . .
F2 F 0.0099(5) 0.4813(2) 0.1922(2) 0.1362(19) Uani 1 1 d . . .
F3 F 0.0567(3) 0.60163(18) 0.21267(15) 0.0931(12) Uani 1 1 d . . .
F4 F 0.0097(5) 0.52339(18) 0.27340(16) 0.1262(19) Uani 1 1 d . . .
F5 F 0.3926(3) 0.0366(2) 0.39969(18) 0.1017(12) Uani 1 1 d . . .
F6 F 0.5369(4) -0.0434(3) 0.4057(3) 0.149(2) Uani 1 1 d . . .
F7 F 0.5801(3) 0.0733(2) 0.42577(16) 0.0970(11) Uani 1 1 d . . .
F8 F 0.5139(5) 0.0406(6) 0.3446(2) 0.230(4) Uani 1 1 d . . .
O1S O 0.2941(11) 0.7842(10) 0.3123(9) 0.56(2) Uani 1 1 d D A 1
C5S C 0.3378(19) 0.7050(14) 0.3136(6) 1.00(6) Uani 1 1 d D A 1
H5S1 H 0.4222 0.7069 0.3169 1.194 Uiso 1 1 calc R A 1
H5S2 H 0.3079 0.6809 0.2793 1.194 Uiso 1 1 calc R A 1
C6S C 0.3075(11) 0.6542(6) 0.3577(12) 0.62(3) Uani 1 1 d D A 1
H6S1 H 0.3070 0.6846 0.3896 0.931 Uiso 1 1 calc R A 1
H6S2 H 0.3644 0.6136 0.3652 0.931 Uiso 1 1 calc R A 1
H6S3 H 0.2315 0.6319 0.3465 0.931 Uiso 1 1 calc R A 1
C7S C 0.3406(9) 0.8466(8) 0.2925(5) 0.214(7) Uani 1 1 d D A 1
H7S1 H 0.3888 0.8280 0.2672 0.257 Uiso 1 1 calc R A 1
H7S2 H 0.3931 0.8700 0.3222 0.257 Uiso 1 1 calc R A 1
C8S C 0.2722(11) 0.9054(6) 0.2672(6) 0.187(6) Uani 1 1 d D A 1
H8S1 H 0.2527 0.8942 0.2294 0.281 Uiso 1 1 calc R A 1
H8S2 H 0.3144 0.9534 0.2721 0.281 Uiso 1 1 calc R A 1
H8S3 H 0.2018 0.9096 0.2824 0.281 Uiso 1 1 calc R A 1
N1S N 0.1183(5) 0.6792(3) 0.0817(3) 0.0999(19) Uani 1 1 d . . .
C1S C 0.1872(5) 0.6755(3) 0.1181(3) 0.0696(15) Uani 1 1 d . . .
C2S C 0.2748(5) 0.6676(4) 0.1629(3) 0.0829(17) Uani 1 1 d . . .
H2S1 H 0.2431 0.6436 0.1917 0.124 Uiso 1 1 calc R . .
H2S2 H 0.3052 0.7178 0.1742 0.124 Uiso 1 1 calc R . .
H2S3 H 0.3366 0.6360 0.1536 0.124 Uiso 1 1 calc R . .
N2S N 0.3122(4) 0.8591(4) 0.1220(2) 0.1000(19) Uani 1 1 d . . .
C3S C 0.2293(5) 0.8638(3) 0.0944(2) 0.0641(13) Uani 1 1 d . . .
C4S C 0.1248(6) 0.8704(3) 0.0587(3) 0.092(2) Uani 1 1 d . . .
H4S1 H 0.0975 0.9229 0.0585 0.138 Uiso 1 1 calc R . .
H4S2 H 0.0677 0.8366 0.0699 0.138 Uiso 1 1 calc R . .
H4S3 H 0.1370 0.8562 0.0232 0.138 Uiso 1 1 calc R . .
N3S N 0.2735(17) 0.8450(6) 0.4434(7) 0.323(12) Uani 1 1 d D B 2
C9S C 0.2652(10) 0.7718(11) 0.4486(5) 0.325(19) Uani 1 1 d D B 2
C10S C 0.2721(14) 0.6815(11) 0.4552(7) 0.280(14) Uani 1 1 d D B 2
H10A H 0.2853 0.6584 0.4220 0.420 Uiso 1 1 calc R B 2
H10B H 0.2000 0.6625 0.4642 0.420 Uiso 1 1 calc R B 2
H10C H 0.3353 0.6683 0.4834 0.420 Uiso 1 1 calc R B 2

loop_
_atom_site_aniso_label
_atom_site_aniso_U_11
_atom_site_aniso_U_22
_atom_site_aniso_U_33
_atom_site_aniso_U_23
_atom_site_aniso_U_13
_atom_site_aniso_U_12
Mn1 0.0451(4) 0.0339(3) 0.0365(3) -0.0009(2) 0.0105(3) -0.0054(2)
Mn2 0.0484(4) 0.0389(3) 0.0297(3) -0.0042(2) 0.0064(2) -0.0109(3)
C1 0.0361(19) 0.0348(19) 0.0263(17) -0.0012(14) 0.0052(14) -0.0032(15)
C2 0.0289(18) 0.0390(19) 0.0248(17) 0.0024(14) -0.0025(13) -0.0033(15)
C11 0.059(3) 0.051(2) 0.033(2) -0.0081(18) -0.0038(18) -0.003(2)
C12 0.094(4) 0.052(3) 0.031(2) -0.0040(19) -0.017(2) 0.000(3)
C13 0.085(4) 0.052(3) 0.033(2) 0.0075(19) 0.004(2) 0.005(2)
C21 0.0319(19) 0.043(2) 0.0292(18) 0.0078(15) 0.0046(14) -0.0008(16)
C22 0.035(2) 0.058(2) 0.032(2) 0.0001(17) 0.0095(16) 0.0021(18)
C23 0.040(2) 0.042(2) 0.0311(19) -0.0057(15) 0.0067(15) 0.0006(17)
C31 0.038(2) 0.043(2) 0.038(2) -0.0026(16) 0.0106(16) -0.0018(17)
C32 0.042(2) 0.049(2) 0.046(2) -0.0007(18) 0.0176(18) -0.0015(18)
C33 0.039(2) 0.045(2) 0.039(2) -0.0010(16) 0.0154(17) -0.0097(17)
C41 0.032(2) 0.051(2) 0.0310(19) -0.0066(16) 0.0030(15) -0.0007(17)
C42 0.043(2) 0.065(3) 0.030(2) -0.0019(18) 0.0068(16) -0.013(2)
C43 0.047(2) 0.052(2) 0.0273(19) 0.0004(16) 0.0043(16) -0.0146(19)
C51 0.037(2) 0.042(2) 0.0296(18) -0.0018(15) 0.0057(15) -0.0092(17)
C52 0.036(2) 0.053(2) 0.037(2) -0.0022(17) 0.0075(16) -0.0045(18)
C53 0.041(2) 0.047(2) 0.032(2) -0.0023(16) 0.0105(16) 0.0028(18)
C61 0.048(2) 0.052(2) 0.038(2) 0.0110(18) -0.0072(18) -0.004(2)
C62 0.054(3) 0.069(3) 0.035(2) 0.010(2) -0.0124(19) -0.008(2)
C63 0.047(2) 0.070(3) 0.028(2) -0.0031(18) -0.0021(17) -0.018(2)
C71 0.038(2) 0.038(2) 0.0309(19) -0.0012(15) 0.0011(15) -0.0047(16)
C72 0.033(2) 0.0338(19) 0.047(2) 0.0030(16) 0.0072(16) -0.0018(15)
C73 0.0318(19) 0.0230(16) 0.040(2) -0.0026(14) 0.0037(15) -0.0028(14)
C74 0.0334(19) 0.0218(16) 0.0370(19) -0.0026(14) 0.0003(14) -0.0003(14)
C75 0.041(2) 0.0290(18) 0.0329(19) -0.0008(14) 0.0093(15) -0.0013(15)
C76 0.039(2) 0.0288(18) 0.039(2) -0.0017(15) -0.0010(16) -0.0007(15)
C77 0.039(2) 0.0364(19) 0.0310(19) 0.0020(15) -0.0021(15) 0.0003(16)
C81 0.051(3) 0.041(2) 0.055(3) 0.001(2) 0.021(2) -0.0041(19)
C82 0.071(3) 0.047(2) 0.049(3) 0.002(2) 0.019(2) -0.006(2)
C83 0.056(3) 0.042(2) 0.053(3) -0.0045(19) 0.013(2) -0.008(2)
C91 0.056(3) 0.044(2) 0.041(2) -0.0064(18) 0.0120(19) -0.0131(19)
C92 0.068(3) 0.062(3) 0.038(2) -0.010(2) 0.016(2) -0.021(2)
C93 0.072(3) 0.041(2) 0.043(2) -0.0035(19) 0.013(2) -0.014(2)
N11 0.053(2) 0.0381(17) 0.0315(17) 0.0021(13) 0.0040(14) -0.0017(15)
N12 0.0474(19) 0.0342(16) 0.0273(15) -0.0020(12) 0.0045(13) -0.0053(14)
N21 0.0365(17) 0.0347(16) 0.0288(15) -0.0038(12) 0.0055(12) -0.0036(13)
N22 0.0325(16) 0.0328(15) 0.0264(15) -0.0018(12) 0.0026(12) -0.0059(12)
N31 0.0416(18) 0.0333(16) 0.0332(16) -0.0020(12) 0.0105(13) -0.0076(13)
N32 0.0365(17) 0.0323(16) 0.0347(16) -0.0041(12) 0.0087(13) -0.0062(13)
N41 0.0413(18) 0.0384(17) 0.0307(16) 0.0005(13) 0.0042(13) -0.0077(14)
N42 0.0336(16) 0.0360(16) 0.0280(15) -0.0021(12) 0.0021(12) -0.0050(13)
N51 0.0340(16) 0.0336(15) 0.0267(15) -0.0006(12) 0.0037(12) -0.0018(13)
N52 0.0440(19) 0.0342(16) 0.0292(16) -0.0030(12) 0.0035(13) -0.0033(14)
N61 0.0377(17) 0.0441(17) 0.0226(15) 0.0034(12) -0.0041(12) -0.0079(14)
N62 0.0389(18) 0.0453(18) 0.0257(15) -0.0007(13) 0.0006(13) -0.0106(14)
O1 0.0379(14) 0.0361(14) 0.0330(13) 0.0024(10) -0.0005(11) -0.0085(11)
O2 0.0410(14) 0.0307(13) 0.0310(13) -0.0022(10) -0.0036(10) -0.0031(11)
O81 0.069(2) 0.0458(17) 0.0522(19) -0.0143(14) 0.0075(16) -0.0234(16)
O82 0.102(3) 0.071(2) 0.083(3) 0.020(2) 0.048(2) -0.009(2)
O83 0.061(2) 0.0456(18) 0.089(3) -0.0035(17) 0.0123(18) 0.0062(16)
O91 0.075(2) 0.072(2) 0.0495(19) -0.0186(16) 0.0195(17) -0.0154(18)
O92 0.082(3) 0.096(3) 0.071(2) -0.027(2) 0.024(2) -0.057(2)
O93 0.107(3) 0.0480(19) 0.064(2) 0.0146(17) 0.003(2) -0.005(2)
B1 0.163(8) 0.061(4) 0.082(5) 0.016(4) 0.073(5) 0.059(5)
B2 0.054(3) 0.073(4) 0.071(4) -0.006(3) 0.022(3) 0.019(3)
F1 0.174(4) 0.147(4) 0.084(3) 0.011(2) 0.036(3) 0.114(4)
F2 0.189(5) 0.090(3) 0.152(4) -0.035(3) 0.093(4) 0.020(3)
F3 0.103(3) 0.070(2) 0.120(3) 0.0424(19) 0.056(2) 0.0281(18)
F4 0.233(5) 0.063(2) 0.113(3) 0.028(2) 0.119(3) 0.054(3)
F5 0.062(2) 0.104(3) 0.148(3) -0.028(2) 0.040(2) 0.0184(19)
F6 0.095(3) 0.096(3) 0.250(6) -0.034(3) 0.006(3) 0.045(3)
F7 0.073(2) 0.102(3) 0.112(3) -0.019(2) 0.001(2) 0.028(2)
F8 0.134(5) 0.480(13) 0.074(3) 0.044(5) 0.013(3) -0.089(6)
O1S 0.178(10) 0.66(4) 0.79(4) 0.57(4) -0.092(17) -0.133(16)
C5S 0.79(6) 1.88(13) 0.191(18) -0.42(4) -0.27(3) 1.15(8)
C6S 0.088(8) 0.080(7) 1.66(10) -0.21(2) 0.05(3) 0.013(6)
C7S 0.120(9) 0.312(19) 0.207(13) 0.096(13) 0.018(9) -0.094(11)
C8S 0.173(12) 0.125(9) 0.256(17) 0.033(9) 0.014(11) 0.018(8)
N1S 0.082(4) 0.064(3) 0.141(6) 0.005(3) -0.018(4) -0.001(3)
C1S 0.057(3) 0.052(3) 0.099(5) -0.003(3) 0.011(3) -0.006(3)
C2S 0.068(4) 0.084(4) 0.093(5) 0.002(3) 0.004(3) -0.017(3)
N2S 0.056(3) 0.139(5) 0.100(4) -0.018(4) -0.001(3) 0.026(3)
C3S 0.053(3) 0.065(3) 0.073(4) -0.009(3) 0.008(3) 0.006(2)
C4S 0.092(5) 0.071(4) 0.098(5) 0.000(3) -0.029(4) 0.002(3)
N3S 0.51(3) 0.114(7) 0.301(18) -0.101(10) -0.074(17) 0.120(11)
C9S 0.089(8) 0.79(6) 0.088(9) -0.11(2) 0.005(6) -0.047(19)
C10S 0.215(17) 0.42(3) 0.168(13) 0.086(16) -0.079(11) -0.22(2)

loop_
_atom_type_symbol
_atom_type_description
_atom_type_scat_dispersion_real
_atom_type_scat_dispersion_imag
_atom_type_scat_source
C C 0.0033 0.0016 'International Tables Vol C Tables 4.2.6.8 and 6.1.1.4'
H H 0.0000 0.0000 'International Tables Vol C Tables 4.2.6.8 and 6.1.1.4'
N N 0.0061 0.0033 'International Tables Vol C Tables 4.2.6.8 and 6.1.1.4'
O O 0.0106 0.0060 'International Tables Vol C Tables 4.2.6.8 and 6.1.1.4'
Mn Mn 0.3368 0.7283 'International Tables Vol C Tables 4.2.6.8 and 6.1.1.4'
B B 0.0013 0.0007 'International Tables Vol C Tables 4.2.6.8 and 6.1.1.4'
F F 0.0171 0.0103 'International Tables Vol C Tables 4.2.6.8 and 6.1.1.4'

loop_
_geom_angle_atom_site_label_1
_geom_angle_atom_site_label_2
_geom_angle_atom_site_label_3
_geom_angle
_geom_angle_site_symmetry_1
_geom_angle_site_symmetry_3
_geom_angle_publ_flag
C83 Mn1 C81 90.5(2) . . ?
C83 Mn1 C82 91.1(2) . . ?
C81 Mn1 C82 90.1(2) . . ?
C83 Mn1 N31 175.54(17) . . ?
C81 Mn1 N31 93.53(16) . . ?
C82 Mn1 N31 90.78(17) . . ?
C83 Mn1 N21 93.80(16) . . ?
C81 Mn1 N21 92.37(15) . . ?
C82 Mn1 N21 174.46(17) . . ?
N31 Mn1 N21 84.15(12) . . ?
C83 Mn1 N11 92.28(17) . . ?
C81 Mn1 N11 175.12(16) . . ?
C82 Mn1 N11 93.80(18) . . ?
N31 Mn1 N11 83.56(13) . . ?
N21 Mn1 N11 83.46(12) . . ?
C93 Mn2 C92 90.1(2) . . ?
C93 Mn2 C91 91.4(2) . . ?
C92 Mn2 C91 90.82(19) . . ?
C93 Mn2 N52 90.81(17) . . ?
C92 Mn2 N52 175.95(16) . . ?
C91 Mn2 N52 93.11(16) . . ?
C93 Mn2 N41 94.19(16) . . ?
C92 Mn2 N41 91.90(16) . . ?
C91 Mn2 N41 173.78(16) . . ?
N52 Mn2 N41 84.09(12) . . ?
C93 Mn2 N62 174.26(17) . . ?
C92 Mn2 N62 95.20(19) . . ?
C91 Mn2 N62 90.79(17) . . ?
N52 Mn2 N62 83.78(12) . . ?
N41 Mn2 N62 83.40(12) . . ?
N32 C1 N12 108.6(3) . . ?
N32 C1 N22 108.8(3) . . ?
N12 C1 N22 108.4(3) . . ?
N32 C1 C71 110.9(3) . . ?
N12 C1 C71 109.6(3) . . ?
N22 C1 C71 110.4(3) . . ?
N51 C2 N61 108.3(3) . . ?
N51 C2 N42 108.6(3) . . ?
N61 C2 N42 108.2(3) . . ?
N51 C2 C77 111.4(3) . . ?
N61 C2 C77 108.8(3) . . ?
N42 C2 C77 111.4(3) . . ?
N12 C11 C12 106.1(4) . . ?
C11 C12 C13 106.9(4) . . ?
N11 C13 C12 110.1(4) . . ?
C22 C21 N22 106.5(3) . . ?
C21 C22 C23 106.5(3) . . ?
N21 C23 C22 111.5(3) . . ?
N32 C31 C32 106.2(3) . . ?
C31 C32 C33 106.3(4) . . ?
N31 C33 C32 111.3(3) . . ?
N42 C41 C42 106.8(3) . . ?
C41 C42 C43 105.8(3) . . ?
N41 C43 C42 110.9(4) . . ?
N51 C51 C52 107.4(3) . . ?
C51 C52 C53 105.2(3) . . ?
N52 C53 C52 111.3(3) . . ?
N61 C61 C62 106.0(4) . . ?
C61 C62 C63 106.2(4) . . ?
N62 C63 C62 110.8(4) . . ?
O1 C71 C1 108.2(3) . . ?
O1 C72 C73 111.4(3) . . ?
C74 C73 C75 119.6(3) . . ?
C74 C73 C72 122.5(3) . . ?
C75 C73 C72 117.8(3) . . ?
C73 C74 C75 118.8(3) . 3_556 ?
C73 C74 C76 122.8(3) . . ?
C75 C74 C76 118.4(3) 3_556 . ?
C73 C75 C74 121.7(3) . 3_556 ?
O2 C76 C74 109.8(3) . . ?
O2 C77 C2 109.3(3) . . ?
O81 C81 Mn1 178.2(4) . . ?
O82 C82 Mn1 176.1(5) . . ?
O83 C83 Mn1 179.8(5) . . ?
O91 C91 Mn2 176.8(4) . . ?
O92 C92 Mn2 178.3(5) . . ?
O93 C93 Mn2 178.2(4) . . ?
C13 N11 N12 105.6(3) . . ?
C13 N11 Mn1 133.2(3) . . ?
N12 N11 Mn1 121.2(2) . . ?
C11 N12 N11 111.3(3) . . ?
C11 N12 C1 130.4(3) . . ?
N11 N12 C1 118.3(3) . . ?
C23 N21 N22 105.0(3) . . ?
C23 N21 Mn1 134.0(3) . . ?
N22 N21 Mn1 121.0(2) . . ?
N21 N22 C21 110.6(3) . . ?
N21 N22 C1 119.2(3) . . ?
C21 N22 C1 130.1(3) . . ?
C33 N31 N32 105.5(3) . . ?
C33 N31 Mn1 133.7(3) . . ?
N32 N31 Mn1 120.5(2) . . ?
C31 N32 N31 110.8(3) . . ?
C31 N32 C1 129.5(3) . . ?
N31 N32 C1 119.5(3) . . ?
C43 N41 N42 105.6(3) . . ?
C43 N41 Mn2 133.7(3) . . ?
N42 N41 Mn2 120.6(2) . . ?
C41 N42 N41 111.0(3) . . ?
C41 N42 C2 129.4(3) . . ?
N41 N42 C2 119.5(3) . . ?
C51 N51 N52 110.8(3) . . ?
C51 N51 C2 130.1(3) . . ?
N52 N51 C2 119.0(3) . . ?
C53 N52 N51 105.2(3) . . ?
C53 N52 Mn2 133.6(3) . . ?
N51 N52 Mn2 121.2(2) . . ?
N62 N61 C61 111.5(3) . . ?
N62 N61 C2 119.0(3) . . ?
C61 N61 C2 129.5(3) . . ?
C63 N62 N61 105.5(3) . . ?
C63 N62 Mn2 133.5(3) . . ?
N61 N62 Mn2 121.0(2) . . ?
C71 O1 C72 112.5(3) . . ?
C77 O2 C76 109.7(3) . . ?
F2 B1 F3 111.1(7) . . ?
F2 B1 F4 109.3(8) . . ?
F3 B1 F4 108.4(4) . . ?
F2 B1 F1 108.0(5) . . ?
F3 B1 F1 109.2(7) . . ?
F4 B1 F1 110.8(6) . . ?
F8 B2 F6 110.5(7) . . ?
F8 B2 F5 110.2(6) . . ?
F6 B2 F5 111.3(6) . . ?
F8 B2 F7 107.0(6) . . ?
F6 B2 F7 105.1(5) . . ?
F5 B2 F7 112.6(5) . . ?
C7S O1S C5S 127(2) . . ?
O1S C5S C6S 116.2(13) . . ?
O1S C7S C8S 121.9(11) . . ?
N1S C1S C2S 177.4(7) . . ?
N2S C3S C4S 179.2(8) . . ?
N3S C9S C10S 172.8(15) . . ?

loop_
_geom_bond_atom_site_label_1
_geom_bond_atom_site_label_2
_geom_bond_distance
_geom_bond_site_symmetry_2
_geom_bond_publ_flag
Mn1 C83 1.809(5) . ?
Mn1 C81 1.818(5) . ?
Mn1 C82 1.832(4) . ?
Mn1 N31 2.035(3) . ?
Mn1 N21 2.039(3) . ?
Mn1 N11 2.051(3) . ?
Mn2 C93 1.810(5) . ?
Mn2 C92 1.827(5) . ?
Mn2 C91 1.837(4) . ?
Mn2 N52 2.033(3) . ?
Mn2 N41 2.043(3) . ?
Mn2 N62 2.046(3) . ?
C1 N32 1.455(5) . ?
C1 N12 1.455(5) . ?
C1 N22 1.461(4) . ?
C1 C71 1.532(5) . ?
C2 N51 1.462(5) . ?
C2 N61 1.463(4) . ?
C2 N42 1.464(4) . ?
C2 C77 1.515(5) . ?
C11 N12 1.353(5) . ?
C11 C12 1.357(6) . ?
C12 C13 1.397(7) . ?
C13 N11 1.319(5) . ?
C21 C22 1.357(5) . ?
C21 N22 1.372(4) . ?
C22 C23 1.369(6) . ?
C23 N21 1.333(4) . ?
C31 N32 1.365(5) . ?
C31 C32 1.369(6) . ?
C32 C33 1.388(6) . ?
C33 N31 1.317(5) . ?
C41 N42 1.356(5) . ?
C41 C42 1.364(6) . ?
C42 C43 1.394(6) . ?
C43 N41 1.323(5) . ?
C51 N51 1.356(5) . ?
C51 C52 1.360(6) . ?
C52 C53 1.396(6) . ?
C53 N52 1.324(5) . ?
C61 N61 1.364(5) . ?
C61 C62 1.374(6) . ?
C62 C63 1.393(7) . ?
C63 N62 1.329(5) . ?
C71 O1 1.410(4) . ?
C72 O1 1.447(4) . ?
C72 C73 1.520(5) . ?
C73 C74 1.386(5) . ?
C73 C75 1.390(5) . ?
C74 C75 1.399(5) 3_556 ?
C74 C76 1.500(5) . ?
C75 C74 1.399(5) 3_556 ?
C76 O2 1.432(4) . ?
C77 O2 1.427(4) . ?
C81 O81 1.121(5) . ?
C82 O82 1.119(5) . ?
C83 O83 1.132(5) . ?
C91 O91 1.121(5) . ?
C92 O92 1.115(5) . ?
C93 O93 1.125(6) . ?
N11 N12 1.367(4) . ?
N21 N22 1.357(4) . ?
N31 N32 1.369(4) . ?
N41 N42 1.359(4) . ?
N51 N52 1.360(4) . ?
N61 N62 1.358(4) . ?
B1 F2 1.341(11) . ?
B1 F3 1.364(7) . ?
B1 F4 1.373(7) . ?
B1 F1 1.396(10) . ?
B2 F8 1.299(8) . ?
B2 F6 1.309(8) . ?
B2 F5 1.357(7) . ?
B2 F7 1.413(8) . ?
O1S C7S 1.366(8) . ?
O1S C5S 1.486(10) . ?
C5S C6S 1.533(10) . ?
C7S C8S 1.408(8) . ?
N1S C1S 1.136(8) . ?
C1S C2S 1.423(9) . ?
N2S C3S 1.114(7) . ?
C3S C4S 1.417(8) . ?
N3S C9S 1.301(17) . ?
C9S C10S 1.602(16) . ?

loop_
_geom_torsion_atom_site_label_1
_geom_torsion_atom_site_label_2
_geom_torsion_atom_site_label_3
_geom_torsion_atom_site_label_4
_geom_torsion
_geom_torsion_site_symmetry_1
_geom_torsion_site_symmetry_2
_geom_torsion_site_symmetry_3
_geom_torsion_site_symmetry_4
_geom_torsion_publ_flag
Mn1 N11 N12 C11 178.2(3) . . . . ?
Mn1 N21 N22 C21 -178.3(2) . . . . ?
Mn1 N31 N32 C31 173.1(2) . . . . ?
Mn2 N41 N42 C41 -175.5(2) . . . . ?
Mn2 N51 N52 C51 -178.1(2) . . . . ?
Mn2 N61 N62 C61 177.7(3) . . . . ?
